data_7040896
loop_
_publ_author_name
'Portius, Peter'
'Davis, Martin'

_publ_section_title
;
 Synthesis of six-coordinate mono-, bis-, and tris(tetrazolato) complexes
 via [3 + 2] cycloadditions of nitriles to silicon-bound azido ligands.
;
_journal_issue 43
_journal_name_full 'Dalton transactions (Cambridge, England : 2003)'
_journal_page_first 17141
_journal_page_last 17152
_journal_paper_doi 10.1039/c6dt02867e
_journal_volume 45
_journal_year 2016
_chemical_formula_moiety 'C14 H14 N16 Si, C2 H3 N'
_chemical_formula_sum 'C16 H17 N17 Si'
_chemical_formula_weight 475.56
_chemical_name_systematic
; 
 ? 
;
_space_group_IT_number 14
_symmetry_cell_setting monoclinic
_symmetry_space_group_name_Hall '-P 2ybc'
_symmetry_space_group_name_H-M 'P 1 21/c 1'
_atom_sites_solution_hydrogens geom
_atom_sites_solution_primary direct
_atom_sites_solution_secondary difmap
_audit_creation_method SHELXL-97
_audit_update_record
;
2016-07-14 deposited with the CCDC.
2016-09-26 downloaded from the CCDC.
;
_cell_angle_alpha 90.00
_cell_angle_beta 110.732(2)
_cell_angle_gamma 90.00
_cell_formula_units_Z 4
_cell_length_a 10.8760(3)
_cell_length_b 14.5601(4)
_cell_length_c 14.9281(4)
_cell_measurement_reflns_used 2858
_cell_measurement_temperature 96(2)
_cell_measurement_theta_max 24.36
_cell_measurement_theta_min 2.44
_cell_volume 2210.87(11)
_computing_cell_refinement 'Bruker SAINT'
_computing_data_collection 'Bruker APEX2'
_computing_data_reduction 'Bruker SAINT'
_computing_molecular_graphics 'Bruker SHELXTL'
_computing_publication_material 'Bruker SHELXTL'
_computing_structure_refinement 'SHELXL-97 (Sheldrick, 1997)'
_computing_structure_solution 'SHELXS-97 (Sheldrick, 2008)'
_diffrn_ambient_temperature 96(2)
_diffrn_detector_area_resol_mean 100
_diffrn_measured_fraction_theta_full 0.999
_diffrn_measured_fraction_theta_max 0.999
_diffrn_measurement_device_type 'Bruker APEX-II CCD'
_diffrn_measurement_method '\w scans'
_diffrn_radiation_monochromator graphite
_diffrn_radiation_source 'fine-focus sealed tube'
_diffrn_radiation_type MoK\a
_diffrn_radiation_wavelength 0.71073
_diffrn_reflns_av_R_equivalents 0.0766
_diffrn_reflns_av_sigmaI/netI 0.0672
_diffrn_reflns_limit_h_max 12
_diffrn_reflns_limit_h_min -12
_diffrn_reflns_limit_k_max 17
_diffrn_reflns_limit_k_min -16
_diffrn_reflns_limit_l_max 17
_diffrn_reflns_limit_l_min -17
_diffrn_reflns_number 16411
_diffrn_reflns_theta_full 25.00
_diffrn_reflns_theta_max 25.00
_diffrn_reflns_theta_min 2.00
_diffrn_standards_decay_% 0
_diffrn_standards_number 0
_exptl_absorpt_coefficient_mu 0.152
_exptl_absorpt_correction_T_max 0.9880
_exptl_absorpt_correction_T_min 0.9617
_exptl_absorpt_correction_type multi-scan
_exptl_absorpt_process_details sadabs
_exptl_crystal_colour colourless
_exptl_crystal_density_diffrn 1.429
_exptl_crystal_density_method 'not measured'
_exptl_crystal_description block
_exptl_crystal_F_000 984
_exptl_crystal_size_max 0.26
_exptl_crystal_size_mid 0.20
_exptl_crystal_size_min 0.08
_refine_diff_density_max 0.264
_refine_diff_density_min -0.266
_refine_diff_density_rms 0.058
_refine_ls_extinction_coef 0.0068(11)
_refine_ls_extinction_expression Fc^*^=kFc[1+0.001xFc^2^\l^3^/sin(2\q)]^-1/4^
_refine_ls_extinction_method SHELXL
_refine_ls_goodness_of_fit_ref 1.038
_refine_ls_hydrogen_treatment constr
_refine_ls_matrix_type full
_refine_ls_number_parameters 311
_refine_ls_number_reflns 3878
_refine_ls_number_restraints 0
_refine_ls_restrained_S_all 1.038
_refine_ls_R_factor_all 0.0806
_refine_ls_R_factor_gt 0.0473
_refine_ls_shift/su_max 0.004
_refine_ls_shift/su_mean 0.000
_refine_ls_structure_factor_coef Fsqd
_refine_ls_weighting_details 'calc w=1/[\s^2^(Fo^2^)+(0.0424P)^2^+1.9318P] where P=(Fo^2^+2Fc^2^)/3'
_refine_ls_weighting_scheme calc
_refine_ls_wR_factor_gt 0.1079
_refine_ls_wR_factor_ref 0.1278
_reflns_number_gt 2718
_reflns_number_total 3878
_reflns_threshold_expression >2sigma(I)
_cod_data_source_file c6dt02867e2.cif
_cod_data_source_block ch1ppx127_0m
_cod_depositor_comments
;
The following automatic conversions were performed:

'_symmetry_cell_setting' value 'Monoclinic' changed to 'monoclinic'
according to
/usr/data/users/saulius/crontab/automatic-downloads/rss-feeds/RSC/lib/dictionaries/cif_core.dic
dictionary named 'cif_core.dic' version 2.4.2 from 2011-04-26.

Automatic conversion script
Id: cif_fix_values 4268 2015-11-12 08:31:59Z antanas 

 Adding full bibliography for 7040891--7040897.cif.
;
_cod_original_cell_volume 2210.87(10)
_cod_original_sg_symbol_H-M P2(1)/c
_cod_database_code 7040896

loop_
_symmetry_equiv_pos_as_xyz
'x, y, z'
'-x, y+1/2, -z+1/2'
'-x, -y, -z'
'x, -y-1/2, z-1/2'

loop_
_atom_site_label
_atom_site_type_symbol
_atom_site_fract_x
_atom_site_fract_y
_atom_site_fract_z
_atom_site_U_iso_or_equiv
_atom_site_adp_type
_atom_site_occupancy
_atom_site_symmetry_multiplicity
_atom_site_calc_flag
_atom_site_refinement_flags
Si1 Si 0.26908(7) 0.35639(5) 0.24351(6) 0.0250(2) Uani 1 1 d .
N1 N 0.2218(2) 0.27193(16) 0.31341(17) 0.0298(6) Uani 1 1 d .
N2 N 0.2993(2) 0.22790(17) 0.37749(19) 0.0314(6) Uani 1 1 d .
N3 N 0.3671(3) 0.1846(2) 0.4391(2) 0.0463(8) Uani 1 1 d .
N4 N 0.4122(2) 0.39962(16) 0.33972(17) 0.0293(6) Uani 1 1 d .
N5 N 0.5219(2) 0.36592(17) 0.36993(18) 0.0317(6) Uani 1 1 d .
N6 N 0.6270(3) 0.3396(2) 0.4023(2) 0.0478(8) Uani 1 1 d .
N7 N 0.1208(2) 0.31928(15) 0.13155(17) 0.0237(5) Uani 1 1 d .
N8 N 0.2926(2) 0.44328(15) 0.15273(16) 0.0240(5) Uani 1 1 d .
N9 N 0.3696(2) 0.27109(15) 0.20161(17) 0.0269(6) Uani 1 1 d .
N10 N 0.3385(2) 0.18233(16) 0.1899(2) 0.0362(7) Uani 1 1 d .
N11 N 0.4287(2) 0.14164(17) 0.16257(19) 0.0351(6) Uani 1 1 d .
N12 N 0.4793(2) 0.28945(17) 0.18298(19) 0.0339(6) Uani 1 1 d .
N13 N 0.1663(2) 0.44487(15) 0.27452(17) 0.0266(6) Uani 1 1 d .
N14 N 0.0883(2) 0.50260(16) 0.20593(18) 0.0292(6) Uani 1 1 d .
N15 N 0.0286(2) 0.55700(16) 0.24587(19) 0.0331(6) Uani 1 1 d .
N16 N 0.0650(3) 0.53927(18) 0.34026(19) 0.0376(7) Uani 1 1 d .
N17 N 0.1296(3) 0.6538(2) 0.7600(2) 0.0534(8) Uani 1 1 d .
C1 C 0.0342(3) 0.25260(19) 0.1291(2) 0.0278(7) Uani 1 1 d .
H1 H 0.0382 0.2239 0.1872 0.033 Uiso 1 1 calc R
C2 C -0.0607(3) 0.22465(19) 0.0439(2) 0.0314(7) Uani 1 1 d .
H2 H -0.1220 0.1782 0.0439 0.038 Uiso 1 1 calc R
C3 C -0.0652(3) 0.26463(19) -0.0406(2) 0.0327(7) Uani 1 1 d .
H3 H -0.1294 0.2457 -0.0996 0.039 Uiso 1 1 calc R
C4 C 0.0247(3) 0.33301(19) -0.0391(2) 0.0287(7) Uani 1 1 d .
H4 H 0.0244 0.3606 -0.0969 0.034 Uiso 1 1 calc R
C5 C 0.1140(3) 0.35966(18) 0.0476(2) 0.0239(6) Uani 1 1 d .
C6 C 0.2095(2) 0.43440(18) 0.0609(2) 0.0249(6) Uani 1 1 d .
C7 C 0.2130(3) 0.4942(2) -0.0100(2) 0.0320(7) Uani 1 1 d .
H7 H 0.1544 0.4864 -0.0741 0.038 Uiso 1 1 calc R
C8 C 0.3027(3) 0.5653(2) 0.0136(2) 0.0367(8) Uani 1 1 d .
H8 H 0.3074 0.6070 -0.0340 0.044 Uiso 1 1 calc R
C9 C 0.3857(3) 0.5749(2) 0.1078(2) 0.0359(8) Uani 1 1 d .
H9 H 0.4467 0.6243 0.1255 0.043 Uiso 1 1 calc R
C10 C 0.3800(3) 0.51289(19) 0.1758(2) 0.0301(7) Uani 1 1 d .
H10 H 0.4387 0.5192 0.2401 0.036 Uiso 1 1 calc R
C11 C 0.5129(3) 0.2080(2) 0.1589(2) 0.0307(7) Uani 1 1 d .
C12 C 0.6296(3) 0.1898(2) 0.1316(3) 0.0494(9) Uani 1 1 d .
H12A H 0.6267 0.2298 0.0780 0.074 Uiso 1 1 calc R
H12B H 0.6290 0.1254 0.1123 0.074 Uiso 1 1 calc R
H12C H 0.7100 0.2022 0.1864 0.074 Uiso 1 1 calc R
C13 C 0.1485(3) 0.4699(2) 0.3567(2) 0.0343(8) Uani 1 1 d .
C14 C 0.2119(4) 0.4283(2) 0.4531(2) 0.0469(9) Uani 1 1 d .
H14A H 0.1912 0.4651 0.5009 0.070 Uiso 1 1 calc R
H14B H 0.3074 0.4267 0.4691 0.070 Uiso 1 1 calc R
H14C H 0.1790 0.3656 0.4530 0.070 Uiso 1 1 calc R
C15 C 0.2609(4) 0.5123(3) 0.7405(3) 0.0620(11) Uani 1 1 d .
H15A H 0.2961 0.4800 0.8020 0.093 Uiso 1 1 calc R
H15B H 0.3336 0.5318 0.7206 0.093 Uiso 1 1 calc R
H15C H 0.2028 0.4710 0.6920 0.093 Uiso 1 1 calc R
C16 C 0.1871(3) 0.5924(2) 0.7507(3) 0.0405(8) Uani 1 1 d .

loop_
_atom_site_aniso_label
_atom_site_aniso_U_11
_atom_site_aniso_U_22
_atom_site_aniso_U_33
_atom_site_aniso_U_23
_atom_site_aniso_U_13
_atom_site_aniso_U_12
Si1 0.0226(4) 0.0198(4) 0.0255(5) 0.0020(3) -0.0001(3) 0.0002(3)
N1 0.0266(12) 0.0244(13) 0.0306(15) 0.0081(11) 0.0003(11) 0.0013(10)
N2 0.0296(13) 0.0278(14) 0.0341(16) 0.0032(12) 0.0079(12) -0.0003(12)
N3 0.0404(15) 0.0487(18) 0.0449(19) 0.0247(15) 0.0090(14) 0.0109(14)
N4 0.0248(12) 0.0268(13) 0.0284(15) 0.0016(11) -0.0003(11) 0.0007(10)
N5 0.0286(14) 0.0344(14) 0.0257(14) 0.0010(11) 0.0016(11) -0.0028(11)
N6 0.0289(15) 0.066(2) 0.0383(17) 0.0000(15) -0.0004(13) 0.0102(14)
N7 0.0228(11) 0.0165(11) 0.0277(14) 0.0020(10) 0.0037(10) 0.0022(9)
N8 0.0217(11) 0.0183(12) 0.0262(14) -0.0005(10) 0.0013(10) 0.0008(9)
N9 0.0229(12) 0.0195(12) 0.0308(14) 0.0016(10) 0.0000(10) 0.0012(10)
N10 0.0297(13) 0.0205(13) 0.0508(18) 0.0009(12) 0.0046(12) 0.0045(11)
N11 0.0304(13) 0.0262(13) 0.0403(17) -0.0024(12) 0.0019(12) 0.0057(11)
N12 0.0358(14) 0.0273(14) 0.0383(16) -0.0004(12) 0.0127(12) -0.0010(11)
N13 0.0271(12) 0.0233(13) 0.0247(14) 0.0004(11) 0.0031(11) 0.0017(10)
N14 0.0270(12) 0.0229(12) 0.0345(15) 0.0051(11) 0.0069(11) 0.0040(10)
N15 0.0364(14) 0.0256(14) 0.0356(16) -0.0002(12) 0.0107(12) 0.0062(11)
N16 0.0431(15) 0.0316(15) 0.0341(17) -0.0018(12) 0.0086(13) 0.0025(12)
N17 0.0472(17) 0.0453(18) 0.068(2) -0.0022(16) 0.0210(16) 0.0007(15)
C1 0.0238(14) 0.0223(15) 0.0325(17) 0.0036(13) 0.0040(13) 0.0004(12)
C2 0.0248(14) 0.0225(15) 0.0387(19) 0.0029(14) 0.0011(13) -0.0031(12)
C3 0.0304(15) 0.0242(15) 0.0321(18) -0.0012(14) -0.0030(13) -0.0006(13)
C4 0.0300(15) 0.0250(15) 0.0262(17) 0.0000(13) 0.0038(13) 0.0012(12)
C5 0.0223(13) 0.0181(13) 0.0271(17) 0.0014(12) 0.0036(12) 0.0036(11)
C6 0.0219(13) 0.0200(14) 0.0289(17) -0.0015(12) 0.0042(13) 0.0014(11)
C7 0.0301(15) 0.0308(16) 0.0299(18) 0.0057(14) 0.0044(13) -0.0017(13)
C8 0.0370(17) 0.0339(17) 0.0348(19) 0.0102(15) 0.0073(15) -0.0055(14)
C9 0.0319(16) 0.0274(16) 0.042(2) 0.0042(15) 0.0055(15) -0.0068(13)
C10 0.0247(14) 0.0244(15) 0.0340(18) 0.0001(13) 0.0014(13) -0.0035(12)
C11 0.0329(15) 0.0289(16) 0.0264(17) 0.0000(13) 0.0058(13) 0.0054(13)
C12 0.055(2) 0.040(2) 0.062(3) -0.0099(18) 0.032(2) -0.0010(17)
C13 0.0376(17) 0.0299(17) 0.0300(19) -0.0010(14) 0.0052(14) -0.0010(14)
C14 0.055(2) 0.048(2) 0.032(2) 0.0033(16) 0.0094(17) 0.0109(17)
C15 0.056(2) 0.054(2) 0.085(3) 0.011(2) 0.036(2) 0.0132(19)
C16 0.0359(18) 0.041(2) 0.045(2) 0.0075(16) 0.0152(16) 0.0033(16)

loop_
_atom_type_symbol
_atom_type_description
_atom_type_scat_dispersion_real
_atom_type_scat_dispersion_imag
_atom_type_scat_source
C C 0.0033 0.0016 'International Tables Vol C Tables 4.2.6.8 and 6.1.1.4'
H H 0.0000 0.0000 'International Tables Vol C Tables 4.2.6.8 and 6.1.1.4'
N N 0.0061 0.0033 'International Tables Vol C Tables 4.2.6.8 and 6.1.1.4'
Si Si 0.0817 0.0704 'International Tables Vol C Tables 4.2.6.8 and 6.1.1.4'

loop_
_geom_angle_atom_site_label_1
_geom_angle_atom_site_label_2
_geom_angle_atom_site_label_3
_geom_angle
N1 Si1 N4 96.84(11)
N1 Si1 N13 90.49(11)
N4 Si1 N13 89.18(11)
N1 Si1 N9 93.45(11)
N4 Si1 N9 93.14(11)
N13 Si1 N9 175.16(11)
N1 Si1 N8 170.76(10)
N4 Si1 N8 92.21(10)
N13 Si1 N8 87.80(10)
N9 Si1 N8 87.87(10)
N1 Si1 N7 89.32(10)
N4 Si1 N7 173.83(11)
N13 Si1 N7 91.01(10)
N9 Si1 N7 86.23(10)
N8 Si1 N7 81.64(10)
N2 N1 Si1 123.8(2)
N3 N2 N1 176.4(3)
N5 N4 Si1 127.3(2)
N6 N5 N4 175.2(3)
C1 N7 C5 118.5(2)
C1 N7 Si1 125.8(2)
C5 N7 Si1 115.44(18)
C10 N8 C6 119.2(2)
C10 N8 Si1 124.6(2)
C6 N8 Si1 116.10(18)
N10 N9 N12 111.6(2)
N10 N9 Si1 121.88(19)
N12 N9 Si1 126.45(18)
N11 N10 N9 107.0(2)
N10 N11 C11 106.2(2)
C11 N12 N9 103.1(2)
C13 N13 N14 105.3(2)
C13 N13 Si1 134.3(2)
N14 N13 Si1 120.45(19)
N15 N14 N13 108.1(2)
N14 N15 N16 110.8(2)
C13 N16 N15 105.6(3)
N7 C1 C2 121.7(3)
N7 C1 H1 119.2
C2 C1 H1 119.2
C3 C2 C1 119.4(3)
C3 C2 H2 120.3
C1 C2 H2 120.3
C2 C3 C4 119.4(3)
C2 C3 H3 120.3
C4 C3 H3 120.3
C5 C4 C3 118.5(3)
C5 C4 H4 120.8
C3 C4 H4 120.8
N7 C5 C4 122.5(3)
N7 C5 C6 112.9(2)
C4 C5 C6 124.6(3)
N8 C6 C7 121.7(2)
N8 C6 C5 113.2(2)
C7 C6 C5 125.0(3)
C6 C7 C8 119.1(3)
C6 C7 H7 120.5
C8 C7 H7 120.5
C7 C8 C9 118.9(3)
C7 C8 H8 120.6
C9 C8 H8 120.6
C10 C9 C8 120.0(3)
C10 C9 H9 120.0
C8 C9 H9 120.0
N8 C10 C9 121.1(3)
N8 C10 H10 119.5
C9 C10 H10 119.5
N12 C11 N11 112.0(3)
N12 C11 C12 125.2(3)
N11 C11 C12 122.9(3)
C11 C12 H12A 109.5
C11 C12 H12B 109.5
H12A C12 H12B 109.5
C11 C12 H12C 109.5
H12A C12 H12C 109.5
H12B C12 H12C 109.5
N16 C13 N13 110.2(3)
N16 C13 C14 123.0(3)
N13 C13 C14 126.8(3)
C13 C14 H14A 109.5
C13 C14 H14B 109.5
H14A C14 H14B 109.5
C13 C14 H14C 109.5
H14A C14 H14C 109.5
H14B C14 H14C 109.5
C16 C15 H15A 109.5
C16 C15 H15B 109.5
H15A C15 H15B 109.5
C16 C15 H15C 109.5
H15A C15 H15C 109.5
H15B C15 H15C 109.5
N17 C16 C15 178.8(4)

loop_
_geom_bond_atom_site_label_1
_geom_bond_atom_site_label_2
_geom_bond_distance
Si1 N1 1.802(3)
Si1 N4 1.816(2)
Si1 N13 1.868(2)
Si1 N9 1.901(2)
Si1 N8 1.936(2)
Si1 N7 1.944(2)
N1 N2 1.211(3)
N2 N3 1.143(3)
N4 N5 1.219(3)
N5 N6 1.139(3)
N7 C1 1.344(3)
N7 C5 1.362(4)
N8 C10 1.349(3)
N8 C6 1.355(3)
N9 N10 1.332(3)
N9 N12 1.344(3)
N10 N11 1.327(3)
N11 C11 1.345(4)
N12 C11 1.328(4)
N13 C13 1.358(4)
N13 N14 1.364(3)
N14 N15 1.296(3)
N15 N16 1.347(4)
N16 C13 1.322(4)
N17 C16 1.128(4)
C1 C2 1.384(4)
C1 H1 0.9500
C2 C3 1.375(4)
C2 H2 0.9500
C3 C4 1.391(4)
C3 H3 0.9500
C4 C5 1.371(4)
C4 H4 0.9500
C5 C6 1.469(4)
C6 C7 1.381(4)
C7 C8 1.381(4)
C7 H7 0.9500
C8 C9 1.382(4)
C8 H8 0.9500
C9 C10 1.377(4)
C9 H9 0.9500
C10 H10 0.9500
C11 C12 1.488(4)
C12 H12A 0.9800
C12 H12B 0.9800
C12 H12C 0.9800
C13 C14 1.487(4)
C14 H14A 0.9800
C14 H14B 0.9800
C14 H14C 0.9800
C15 C16 1.455(5)
C15 H15A 0.9800
C15 H15B 0.9800
C15 H15C 0.9800
